data_2007942
loop_
_publ_author_name
'Casas, Jose S.'
'Casti\~neiras, Alfonso'
'Paraj\'o, Yolanda'
'Sordo, Jos\'e'
'Varela, Jos\'e M.'

_publ_section_title
;
 (1,1'-Dimethyl-2,2'-biimidazole-<i>N</i>^3^,<i>N</i>^3'^)diiodoplatinum(II)
;
_journal_issue 12
_journal_name_full 'Acta Crystallographica Section C'
_journal_page_first 1777
_journal_page_last 1779
_journal_paper_doi 10.1107/S0108270198009950
_journal_volume 54
_journal_year 1998
_chemical_formula_iupac '[Pt I2 (C8 H10 N4)]'
_chemical_formula_moiety 'C8 H10 I2 N4 Pt'
_chemical_formula_sum 'C8 H10 I2 N4 Pt'
_chemical_formula_weight 611.09
_chemical_name_systematic
;
 ?
;
_space_group_IT_number 14
_symmetry_cell_setting monoclinic
_symmetry_space_group_name_Hall '-P 2yn'
_symmetry_space_group_name_H-M 'P 1 21/n 1'
_audit_creation_method SHELXL-97
_cell_angle_alpha 90.00
_cell_angle_beta 90.342(6)
_cell_angle_gamma 90.00
_cell_formula_units_Z 4
_cell_length_a 8.4414(5)
_cell_length_b 7.7207(5)
_cell_length_c 19.4120(18)
_cell_measurement_reflns_used 25
_cell_measurement_temperature 293(2)
_cell_measurement_theta_max 18.18
_cell_measurement_theta_min 9.00
_cell_volume 1265.13(16)
_computing_cell_refinement 'CAD-4 EXPRESS'
_computing_data_collection 'CAD-4 EXPRESS (Enraf-Nonius, 1994)'
_computing_data_reduction 'HELENA (Spek, 1997a)'
_computing_molecular_graphics 'PLATON (Spek, 1997b) and SCHAKAL92 (Keller 1992)'
_computing_publication_material SHELXL97
_computing_structure_refinement 'SHELXL97 (Sheldrick, 1997)'
_computing_structure_solution 'SHELXS97 (Sheldrick, 1990)'
_diffrn_ambient_temperature 293(2)
_diffrn_measured_fraction_theta_full 0.927
_diffrn_measured_fraction_theta_max 0.927
_diffrn_measurement_device_type 'Enraf-Nonius MACH3'
_diffrn_measurement_method \w
_diffrn_radiation_monochromator graphite
_diffrn_radiation_source 'fine-focus sealed tube'
_diffrn_radiation_type MoK\a
_diffrn_radiation_wavelength 0.71073
_diffrn_reflns_av_R_equivalents 0.032
_diffrn_reflns_av_sigmaI/netI 0.0484
_diffrn_reflns_limit_h_max 0
_diffrn_reflns_limit_h_min -10
_diffrn_reflns_limit_k_max 9
_diffrn_reflns_limit_k_min 0
_diffrn_reflns_limit_l_max 24
_diffrn_reflns_limit_l_min -24
_diffrn_reflns_number 2740
_diffrn_reflns_theta_full 26.29
_diffrn_reflns_theta_max 26.29
_diffrn_reflns_theta_min 2.63
_diffrn_standards_decay_% 0
_diffrn_standards_interval_time 120
_diffrn_standards_number 3
_exptl_absorpt_coefficient_mu 15.95
_exptl_absorpt_correction_T_max 0.203
_exptl_absorpt_correction_T_min 0.113
_exptl_absorpt_correction_type '\y scan (Spek, 1997b)'
_exptl_crystal_colour yellow
_exptl_crystal_density_diffrn 3.208
_exptl_crystal_density_method 'not measured'
_exptl_crystal_description prism
_exptl_crystal_F_000 1080
_exptl_crystal_size_max 0.25
_exptl_crystal_size_mid 0.15
_exptl_crystal_size_min 0.10
_refine_diff_density_max 0.75
_refine_diff_density_min -0.76
_refine_ls_extinction_coef 0.00223(9)
_refine_ls_extinction_method SHELXL97
_refine_ls_goodness_of_fit_ref 1.046
_refine_ls_hydrogen_treatment isotropically
_refine_ls_matrix_type full
_refine_ls_number_parameters 177
_refine_ls_number_reflns 2562
_refine_ls_number_restraints 0
_refine_ls_restrained_S_all 1.046
_refine_ls_R_factor_all 0.060
_refine_ls_R_factor_gt 0.027
_refine_ls_shift/su_max 0.056
_refine_ls_shift/su_mean 0.000
_refine_ls_structure_factor_coef Fsqd
_refine_ls_weighting_details 'w = 1/[\s^2^(Fo^2^)+(0.0363P)^2^] where P = (Fo^2^+2Fc^2^)/3'
_refine_ls_weighting_scheme calc
_refine_ls_wR_factor_ref 0.062
_reflns_number_gt 1859
_reflns_number_total 2562
_reflns_threshold_expression I>2\s(I)
_cod_data_source_file fr1137.cif
_cod_data_source_block 97yp01
_cod_depositor_comments
;
The following automatic conversions were performed:

'_refine_ls_weighting_scheme' value 'calc w =
1/[\s^2^(Fo^2^)+(0.0363P)^2^] where P = (Fo^2^+2Fc^2^)/3' was changed
to 'calc'. New tag '_refine_ls_weighting_details' was created. The
value of the new tag was set to 'w = 1/[\s^2^(Fo^2^)+(0.0363P)^2^]
where P = (Fo^2^+2Fc^2^)/3'.

Automatic conversion script
Id: cif_fix_values 3143 2015-03-26 13:38:13Z robertas 
;
_cod_original_sg_symbol_H-M 'P 21/n'
_cod_database_code 2007942

loop_
_symmetry_equiv_pos_as_xyz
'x, y, z'
'-x+1/2, y+1/2, -z+1/2'
'-x, -y, -z'
'x-1/2, -y-1/2, z-1/2'

loop_
_atom_site_label
_atom_site_fract_x
_atom_site_fract_y
_atom_site_fract_z
_atom_site_U_iso_or_equiv
_atom_site_adp_type
_atom_site_calc_flag
_atom_site_refinement_flags
_atom_site_occupancy
_atom_site_disorder_assembly
_atom_site_disorder_group
_atom_site_type_symbol
Pt 0.56739(3) 0.25137(4) 0.065449(14) 0.03000(11) Uani d . 1 . . Pt
I1 0.43845(7) 0.15323(9) 0.17949(3) 0.05032(19) Uani d . 1 . . I
I2 0.83539(6) 0.31862(9) 0.12510(3) 0.04703(18) Uani d . 1 . . I
N1 0.6414(7) 0.3161(9) -0.0299(3) 0.0298(14) Uani d . 1 . . N
N2 0.6020(8) 0.3470(9) -0.1404(3) 0.0367(16) Uani d . 1 . . N
N3 0.3709(7) 0.2065(9) 0.0082(3) 0.0320(15) Uani d . 1 . . N
N4 0.2442(7) 0.1903(9) -0.0903(4) 0.0377(16) Uani d . 1 . . N
C1 0.7773(9) 0.3836(12) -0.0580(4) 0.038(2) Uani d . 1 . . C
C2 0.7530(10) 0.4030(13) -0.1263(5) 0.046(2) Uani d . 1 . . C
C3 0.5358(8) 0.2956(10) -0.0815(4) 0.0296(18) Uani d . 1 . . C
C4 0.3855(9) 0.2318(11) -0.0596(4) 0.0341(18) Uani d . 1 . . C
C5 0.1436(10) 0.1450(13) -0.0401(5) 0.045(2) Uani d . 1 . . C
C6 0.2209(9) 0.1524(13) 0.0216(5) 0.044(2) Uani d . 1 . . C
C20 0.5318(12) 0.3533(14) -0.2101(4) 0.045(2) Uani d . 1 . . C
C40 0.2009(13) 0.1857(16) -0.1641(5) 0.052(3) Uani d . 1 . . C
H1 0.857(9) 0.417(11) -0.034(4) 0.04(2) Uiso d . 1 . . H
H2 0.819(7) 0.440(9) -0.160(4) 0.017(17) Uiso d . 1 . . H
H5 0.047(10) 0.119(11) -0.046(4) 0.05(2) Uiso d . 1 . . H
H6 0.177(6) 0.126(7) 0.068(3) 0.000(13) Uiso d . 1 . . H
H21 0.602(8) 0.404(10) -0.238(4) 0.03(2) Uiso d . 1 . . H
H22 0.511(8) 0.242(9) -0.228(4) 0.020(18) Uiso d . 1 . . H
H23 0.431(9) 0.417(10) -0.213(4) 0.03(2) Uiso d . 1 . . H
H41 0.272(12) 0.110(16) -0.192(5) 0.08(4) Uiso d . 1 . . H
H42 0.212(10) 0.304(12) -0.194(4) 0.04(2) Uiso d . 1 . . H
H43 0.098(9) 0.166(9) -0.168(3) 0.017(17) Uiso d . 1 . . H

loop_
_atom_site_aniso_label
_atom_site_aniso_U_11
_atom_site_aniso_U_22
_atom_site_aniso_U_33
_atom_site_aniso_U_12
_atom_site_aniso_U_13
_atom_site_aniso_U_23
Pt 0.03173(16) 0.03367(18) 0.02458(15) 0.00093(14) -0.00156(10) -0.00121(15)
I1 0.0586(4) 0.0608(4) 0.0317(3) -0.0032(3) 0.0059(3) 0.0067(3)
I2 0.0427(3) 0.0574(4) 0.0408(3) -0.0044(3) -0.0133(2) -0.0011(3)
N1 0.028(3) 0.038(4) 0.023(3) 0.005(3) 0.002(2) -0.005(3)
N2 0.041(4) 0.046(5) 0.023(3) -0.003(3) -0.002(3) 0.002(3)
N3 0.029(3) 0.042(4) 0.024(3) -0.002(3) 0.001(2) -0.003(3)
N4 0.028(3) 0.046(4) 0.039(4) -0.005(3) -0.006(3) 0.006(3)
C1 0.028(4) 0.048(5) 0.037(5) -0.002(4) 0.000(3) 0.002(4)
C2 0.036(5) 0.060(6) 0.043(5) -0.007(4) 0.007(4) 0.011(5)
C3 0.026(3) 0.034(5) 0.029(4) 0.002(3) -0.001(3) -0.003(3)
C4 0.034(4) 0.041(5) 0.027(4) 0.004(4) 0.000(3) -0.005(4)
C5 0.030(4) 0.049(6) 0.057(6) -0.005(4) -0.006(4) -0.003(5)
C6 0.032(4) 0.060(6) 0.040(5) -0.006(4) 0.006(4) 0.009(5)
C20 0.058(6) 0.052(7) 0.024(4) -0.005(5) -0.001(4) 0.004(4)
C40 0.047(6) 0.069(7) 0.038(5) -0.013(5) -0.013(4) 0.005(5)

loop_
_atom_type_symbol
_atom_type_description
_atom_type_scat_dispersion_real
_atom_type_scat_dispersion_imag
_atom_type_scat_source
Pt Pt -1.7033 8.3905 'International Tables Vol C Tables 4.2.6.8 and 6.1.1.4'
I I -0.4742 1.8119 'International Tables Vol C Tables 4.2.6.8 and 6.1.1.4'
N N 0.0061 0.0033 'International Tables Vol C Tables 4.2.6.8 and 6.1.1.4'
C C 0.0033 0.0016 'International Tables Vol C Tables 4.2.6.8 and 6.1.1.4'
H H 0.0000 0.0000 'International Tables Vol C Tables 4.2.6.8 and 6.1.1.4'

loop_
_geom_angle_atom_site_label_1
_geom_angle_atom_site_label_2
_geom_angle_atom_site_label_3
_geom_angle_site_symmetry_1
_geom_angle_site_symmetry_3
_geom_angle
_geom_angle_publ_flag
N3 Pt N1 . . 78.2(2) y
N3 Pt I1 . . 94.15(18) y
N1 Pt I1 . . 172.29(17) y
N3 Pt I2 . . 173.15(18) y
N1 Pt I2 . . 94.93(17) y
I1 Pt I2 . . 92.70(2) y
N3 Pt Pt . 3_665 69.54(19) ?
N1 Pt Pt . 3_665 51.88(18) ?
I1 Pt Pt . 3_665 126.544(19) ?
I2 Pt Pt . 3_665 106.490(19) ?
N3 Pt Pt . 3_655 51.35(19) ?
N1 Pt Pt . 3_655 77.74(19) ?
I1 Pt Pt . 3_655 96.731(19) ?
I2 Pt Pt . 3_655 127.32(2) ?
Pt Pt Pt 3_665 3_655 108.522(12) y
C3 N1 C1 . . 107.4(6) ?
C3 N1 Pt . . 116.5(5) ?
C1 N1 Pt . . 136.1(5) ?
C3 N2 C2 . . 108.4(6) ?
C3 N2 C20 . . 128.9(7) ?
C2 N2 C20 . . 122.6(7) ?
C4 N3 C6 . . 108.9(7) ?
C4 N3 Pt . . 115.9(5) ?
C6 N3 Pt . . 135.2(6) ?
C5 N4 C4 . . 107.3(7) ?
C5 N4 C40 . . 122.9(7) ?
C4 N4 C40 . . 129.7(7) ?
C2 C1 N1 . . 108.0(7) ?
C2 C1 H1 . . 128(5) ?
N1 C1 H1 . . 123(5) ?
C1 C2 N2 . . 107.2(7) ?
C1 C2 H2 . . 131(4) ?
N2 C2 H2 . . 122(4) ?
N2 C3 N1 . . 108.9(6) ?
N2 C3 C4 . . 137.3(7) ?
N1 C3 C4 . . 113.8(7) ?
N3 C4 N4 . . 108.1(7) ?
N3 C4 C3 . . 115.6(7) ?
N4 C4 C3 . . 136.4(7) ?
N4 C5 C6 . . 109.0(7) ?
N4 C5 H5 . . 125(6) ?
C6 C5 H5 . . 126(6) ?
C5 C6 N3 . . 106.6(7) ?
C5 C6 H6 . . 127(3) ?
N3 C6 H6 . . 126(3) ?
N2 C20 H21 . . 107(5) ?
N2 C20 H22 . . 113(5) ?
H21 C20 H22 . . 107(7) ?
N2 C20 H23 . . 115(4) ?
H21 C20 H23 . . 109(7) ?
H22 C20 H23 . . 106(6) ?
N4 C40 H41 . . 113(6) ?
N4 C40 H42 . . 119(4) ?
H41 C40 H42 . . 98(8) ?
N4 C40 H43 . . 108(4) ?
H41 C40 H43 . . 117(8) ?
H42 C40 H43 . . 101(6) ?

loop_
_geom_bond_atom_site_label_1
_geom_bond_atom_site_label_2
_geom_bond_site_symmetry_2
_geom_bond_distance
_geom_bond_publ_flag
Pt N3 . 2.021(6) y
Pt N1 . 2.020(6) y
Pt I1 . 2.5861(6) y
Pt I2 . 2.5879(6) y
Pt Pt 3_665 4.7388(7) y
Pt Pt 3_655 4.7731(7) y
N1 C3 . 1.347(9) ?
N1 C1 . 1.375(10) ?
N2 C3 . 1.335(9) ?
N2 C2 . 1.373(10) ?
N2 C20 . 1.475(10) ?
N3 C4 . 1.337(9) ?
N3 C6 . 1.360(10) ?
N4 C5 . 1.343(11) ?
N4 C4 . 1.369(10) ?
N4 C40 . 1.477(11) ?
C1 C2 . 1.350(11) ?
C1 H1 . 0.86(8) ?
C2 H2 . 0.91(7) ?
C3 C4 . 1.429(11) ?
C5 C6 . 1.362(12) ?
C5 H5 . 0.84(8) ?
C6 H6 . 1.01(5) ?
C20 H21 . 0.89(7) ?
C20 H22 . 0.94(7) ?
C20 H23 . 0.98(8) ?
C40 H41 . 1.00(11) ?
C40 H42 . 1.09(9) ?
C40 H43 . 0.88(7) ?

loop_
_geom_torsion_atom_site_label_1
_geom_torsion_atom_site_label_2
_geom_torsion_atom_site_label_3
_geom_torsion_atom_site_label_4
_geom_torsion_site_symmetry_1
_geom_torsion
N3 Pt N1 C3 . -1.7(5)
I1 Pt N1 C3 . 6.2(18)
I2 Pt N1 C3 . 178.0(5)
Pt Pt N1 C3 3_665 -74.9(5)
Pt Pt N1 C3 3_655 50.9(5)
N3 Pt N1 C1 . 176.2(9)
I1 Pt N1 C1 . -175.8(10)
I2 Pt N1 C1 . -4.0(8)
Pt Pt N1 C1 3_665 103.1(8)
Pt Pt N1 C1 3_655 -131.2(8)
N1 Pt N3 C4 . 2.6(6)
I1 Pt N3 C4 . -176.3(6)
I2 Pt N3 C4 . 0(2)
Pt Pt N3 C4 3_665 56.1(6)
Pt Pt N3 C4 3_655 -81.0(6)
N1 Pt N3 C6 . -178.4(9)
I1 Pt N3 C6 . 2.6(8)
I2 Pt N3 C6 . 179.5(11)
Pt Pt N3 C6 3_665 -125.0(9)
Pt Pt N3 C6 3_655 98.0(9)
C3 N1 C1 C2 . -0.1(10)
Pt N1 C1 C2 . -178.2(7)
N1 C1 C2 N2 . -0.2(11)
C3 N2 C2 C1 . 0.4(11)
C20 N2 C2 C1 . 178.3(8)
C2 N2 C3 N1 . -0.4(9)
C20 N2 C3 N1 . -178.2(8)
C2 N2 C3 C4 . 177.1(10)
C20 N2 C3 C4 . -0.7(16)
C1 N1 C3 N2 . 0.3(9)
Pt N1 C3 N2 . 178.8(5)
C1 N1 C3 C4 . -177.9(7)
Pt N1 C3 C4 . 0.7(9)
C6 N3 C4 N4 . -1.2(10)
Pt N3 C4 N4 . 178.0(5)
C6 N3 C4 C3 . 177.7(7)
Pt N3 C4 C3 . -3.1(9)
C5 N4 C4 N3 . 1.9(10)
C40 N4 C4 N3 . -176.0(9)
C5 N4 C4 C3 . -176.7(10)
C40 N4 C4 C3 . 5.5(17)
N2 C3 C4 N3 . -175.9(9)
N1 C3 C4 N3 . 1.6(11)
N2 C3 C4 N4 . 2.6(18)
N1 C3 C4 N4 . -179.9(9)
C4 N4 C5 C6 . -1.8(11)
C40 N4 C5 C6 . 176.2(9)
N4 C5 C6 N3 . 1.1(11)
C4 N3 C6 C5 . 0.1(10)
Pt N3 C6 C5 . -179.0(6)
